data_8107093
loop_
_publ_author_name
'Zhao, Li'
'Zhao, Ji-Xing'
'An, Qin-Qin'
'Wang, Fei'

_publ_section_title
;
 Crystal structure of
 (E)-1-(4-(((E)-3,5-dibromo-2-hydroxybenzylidene)amino)phenyl)ethan-1-one
 O-methyl oxime, C17H16Br2N2O2
;
_journal_issue 4
_journal_name_full 'Zeitschrift f\"ur Kristallographie - New Crystal Structures'
_journal_page_first 1053
_journal_page_last 1054
_journal_paper_doi 10.1515/ncrs-2016-0047
_journal_volume 231
_journal_year 2016
_chemical_formula_sum 'C17 H16 Br2 N2 O2'
_chemical_formula_weight 440.14
_space_group_crystal_system monoclinic
_space_group_IT_number 14
_space_group_name_Hall '-P 2ybc'
_space_group_name_H-M_alt 'P 1 21/c 1'
_atom_sites_solution_hydrogens geom
_cell_angle_alpha 90
_cell_angle_beta 105.261(15)
_cell_angle_gamma 90
_cell_formula_units_Z 4
_cell_length_a 9.2648(14)
_cell_length_b 13.3034(16)
_cell_length_c 14.510(2)
_cell_measurement_temperature 293(2)
_cell_measurement_theta_max 70.5390
_cell_measurement_theta_min 5.9630
_cell_volume 1725.3(4)
_computing_cell_refinement
;
CrysAlisPro, Agilent Technologies,
Version 1.171.36.28 (release 01-02-2013 CrysAlis171 .NET)
(compiled Feb  1 2013,16:14:44)
;
_computing_data_collection
;
CrysAlisPro, Agilent Technologies,
Version 1.171.36.28 (release 01-02-2013 CrysAlis171 .NET)
(compiled Feb  1 2013,16:14:44)
;
_computing_data_reduction
;
CrysAlisPro, Agilent Technologies,
Version 1.171.36.28 (release 01-02-2013 CrysAlis171 .NET)
(compiled Feb  1 2013,16:14:44)
;
_computing_structure_refinement 'SHELXL-2014/7 (Sheldrick, 2014)'
_computing_structure_solution
;
Superflip (Palatinus & Chapuis, 2007;Palatinus & van der Lee, 2008;
Palatinus et al., 2012)
;
_diffrn_ambient_temperature 293(2)
_diffrn_measured_fraction_theta_full 0.997
_diffrn_measured_fraction_theta_max 0.977
_diffrn_measurement_device_type 'SuperNova, Dual, Cu at zero, Eos'
_diffrn_measurement_method '\w scans'
_diffrn_radiation_type CuK\a
_diffrn_radiation_wavelength 1.54184
_diffrn_reflns_av_R_equivalents 0.0506
_diffrn_reflns_av_unetI/netI 0.0598
_diffrn_reflns_Laue_measured_fraction_full 0.997
_diffrn_reflns_Laue_measured_fraction_max 0.977
_diffrn_reflns_limit_h_max 11
_diffrn_reflns_limit_h_min -11
_diffrn_reflns_limit_k_max 14
_diffrn_reflns_limit_k_min -16
_diffrn_reflns_limit_l_max 17
_diffrn_reflns_limit_l_min -9
_diffrn_reflns_number 6435
_diffrn_reflns_point_group_measured_fraction_full 0.997
_diffrn_reflns_point_group_measured_fraction_max 0.977
_diffrn_reflns_theta_full 67.684
_diffrn_reflns_theta_max 70.849
_diffrn_reflns_theta_min 4.585
_exptl_absorpt_coefficient_mu 6.049
_exptl_crystal_colour 'clear light yellow'
_exptl_crystal_density_diffrn 1.694
_exptl_crystal_description needle
_exptl_crystal_F_000 872
_exptl_crystal_size_max 0.24
_exptl_crystal_size_mid 0.08
_exptl_crystal_size_min 0.07
_refine_diff_density_max 0.802
_refine_diff_density_min -1.048
_refine_diff_density_rms 0.148
_refine_ls_extinction_coef .
_refine_ls_extinction_method none
_refine_ls_goodness_of_fit_ref 1.605
_refine_ls_hydrogen_treatment constr
_refine_ls_matrix_type full
_refine_ls_number_parameters 211
_refine_ls_number_reflns 3259
_refine_ls_number_restraints 0
_refine_ls_restrained_S_all 1.605
_refine_ls_R_factor_all 0.0788
_refine_ls_R_factor_gt 0.0679
_refine_ls_shift/su_max 0.139
_refine_ls_shift/su_mean 0.003
_refine_ls_structure_factor_coef Fsqd
_refine_ls_weighting_details 'w=1/[\s^2^(Fo^2^)+(0.0300P)^2^+0.5000P] where P=(Fo^2^+2Fc^2^)/3'
_refine_ls_weighting_scheme calc
_refine_ls_wR_factor_gt 0.1564
_refine_ls_wR_factor_ref 0.1657
_reflns_Friedel_coverage 0.000
_reflns_Friedel_fraction_full .
_reflns_Friedel_fraction_max .
_reflns_number_gt 2587
_reflns_number_total 3259
_reflns_threshold_expression 'I > 2\s(I)'
_cod_data_source_file suppl_ncrs-2016-0047_suppl.cif
_cod_data_source_block C17H17Br2N2O2
_cod_original_cell_volume 1725.4(4)
_cod_original_sg_symbol_H-M 'P 21/c'
_cod_database_code 8107093
_shelx_space_group_comment
;
The symmetry employed for this shelxl refinement is uniquely defined
by the following loop, which should always be used as a source of
symmetry information in preference to the above space-group names.
They are only intended as comments.
;

loop_
_space_group_symop_operation_xyz
'x, y, z'
'-x, y+1/2, -z+1/2'
'-x, -y, -z'
'x, -y-1/2, z-1/2'

loop_
_atom_site_label
_atom_site_type_symbol
_atom_site_fract_x
_atom_site_fract_y
_atom_site_fract_z
_atom_site_U_iso_or_equiv
_atom_site_adp_type
_atom_site_occupancy
_atom_site_site_symmetry_order
_atom_site_calc_flag
_atom_site_refinement_flags_posn
_atom_site_refinement_flags_adp
_atom_site_refinement_flags_occupancy
_atom_site_disorder_assembly
_atom_site_disorder_group
Br1 Br -0.33148(8) 0.21991(5) 0.18487(5) 0.0587(2) Uani 1 1 d . . . . .
Br2 Br -0.32495(9) -0.18112(6) 0.05760(5) 0.0660(3) Uani 1 1 d . . . . .
O1 O -0.0578(5) 0.1511(3) 0.3310(3) 0.0570(12) Uani 1 1 d . . . . .
H1 H 0.0023 0.1291 0.3787 0.086 Uiso 1 1 calc R U . . .
O2 O 0.7705(5) 0.0538(4) 0.8879(3) 0.0614(12) Uani 1 1 d . . . . .
N1 N 0.1322(6) 0.0244(4) 0.4254(3) 0.0468(11) Uani 1 1 d . . . . .
N2 N 0.6465(6) 0.0636(4) 0.8092(4) 0.0549(14) Uani 1 1 d . . . . .
C1 C -0.1135(6) 0.0756(4) 0.2723(4) 0.0410(12) Uani 1 1 d . . . . .
C2 C -0.2412(6) 0.0903(4) 0.1978(4) 0.0432(12) Uani 1 1 d . . . . .
C3 C -0.3047(6) 0.0150(5) 0.1355(4) 0.0455(13) Uani 1 1 d . . . . .
H3 H -0.3919 0.0265 0.0875 0.055 Uiso 1 1 calc R U . . .
C4 C -0.2360(7) -0.0781(5) 0.1457(4) 0.0454(13) Uani 1 1 d . . . . .
C5 C -0.1111(7) -0.0974(4) 0.2185(4) 0.0467(13) Uani 1 1 d . . . . .
H5 H -0.0680 -0.1610 0.2250 0.056 Uiso 1 1 calc R U . . .
C6 C -0.0488(7) -0.0215(4) 0.2827(4) 0.0451(13) Uani 1 1 d . . . . .
C7 C 0.0785(7) -0.0429(4) 0.3629(4) 0.0469(14) Uani 1 1 d . . . . .
H7 H 0.1217 -0.1065 0.3690 0.056 Uiso 1 1 calc R U . . .
C8 C 0.2528(6) 0.0073(4) 0.5065(4) 0.0423(12) Uani 1 1 d . . . . .
C9 C 0.3393(7) -0.0787(5) 0.5242(4) 0.0601(18) Uani 1 1 d . . . . .
H9 H 0.3184 -0.1317 0.4809 0.072 Uiso 1 1 calc R U . . .
C10 C 0.4572(7) -0.0871(5) 0.6061(4) 0.0573(17) Uani 1 1 d . . . . .
H10 H 0.5138 -0.1458 0.6167 0.069 Uiso 1 1 calc R U . . .
C11 C 0.4921(6) -0.0098(4) 0.6721(4) 0.0432(13) Uani 1 1 d . . . . .
C12 C 0.4012(6) 0.0761(4) 0.6547(4) 0.0438(13) Uani 1 1 d . . . . .
H12 H 0.4196 0.1281 0.6991 0.053 Uiso 1 1 calc R U . . .
C13 C 0.2855(6) 0.0850(4) 0.5734(4) 0.0461(13) Uani 1 1 d . . . . .
H13 H 0.2283 0.1434 0.5629 0.055 Uiso 1 1 calc R U . . .
C14 C 0.6200(6) -0.0177(5) 0.7578(4) 0.0459(13) Uani 1 1 d . . . . .
C15 C 0.7124(7) -0.1105(5) 0.7812(5) 0.0636(19) Uani 1 1 d . . . . .
H15A H 0.8037 -0.0953 0.8285 0.095 Uiso 1 1 calc R U . . .
H15B H 0.7353 -0.1353 0.7245 0.095 Uiso 1 1 calc R U . . .
H15C H 0.6578 -0.1607 0.8056 0.095 Uiso 1 1 calc R U . . .
C16 C 0.7922(9) 0.1468(6) 0.9376(5) 0.068(2) Uani 1 1 d . . . . .
H16A H 0.7118 0.1581 0.9678 0.081 Uiso 1 1 calc R U . . .
H16B H 0.7922 0.2014 0.8934 0.081 Uiso 1 1 calc R U . . .
C17 C 0.9398(7) 0.1431(6) 1.0121(5) 0.071(2) Uani 1 1 d . . . . .
H17A H 1.0197 0.1412 0.9813 0.106 Uiso 1 1 calc R U . . .
H17B H 0.9437 0.0840 1.0506 0.106 Uiso 1 1 calc R U . . .
H17C H 0.9501 0.2017 1.0518 0.106 Uiso 1 1 calc R U . . .

loop_
_atom_site_aniso_label
_atom_site_aniso_U_11
_atom_site_aniso_U_22
_atom_site_aniso_U_33
_atom_site_aniso_U_23
_atom_site_aniso_U_13
_atom_site_aniso_U_12
Br1 0.0576(4) 0.0490(4) 0.0608(5) 0.0041(3) 0.0001(3) 0.0105(3)
Br2 0.0692(5) 0.0598(5) 0.0608(5) -0.0165(3) 0.0024(3) -0.0223(4)
O1 0.059(3) 0.048(2) 0.050(3) -0.0113(19) -0.011(2) 0.008(2)
O2 0.058(3) 0.061(3) 0.049(2) -0.003(2) -0.015(2) -0.003(2)
N1 0.048(3) 0.045(3) 0.040(3) -0.001(2) -0.002(2) 0.002(2)
N2 0.053(3) 0.056(3) 0.045(3) 0.003(2) -0.006(2) -0.008(2)
C1 0.043(3) 0.039(3) 0.038(3) -0.002(2) 0.004(2) -0.004(2)
C2 0.042(3) 0.044(3) 0.040(3) 0.004(2) 0.003(2) -0.002(2)
C3 0.035(3) 0.056(3) 0.041(3) 0.006(3) 0.002(2) -0.009(2)
C4 0.046(3) 0.043(3) 0.044(3) -0.007(2) 0.006(2) -0.009(2)
C5 0.050(3) 0.037(3) 0.049(3) 0.001(2) 0.007(3) -0.001(2)
C6 0.046(3) 0.041(3) 0.042(3) 0.001(2) 0.001(2) -0.004(2)
C7 0.046(3) 0.040(3) 0.050(3) 0.002(2) 0.004(3) 0.004(2)
C8 0.042(3) 0.043(3) 0.037(3) 0.001(2) 0.002(2) -0.001(2)
C9 0.060(4) 0.060(4) 0.049(4) -0.014(3) -0.006(3) 0.016(3)
C10 0.055(4) 0.054(4) 0.049(4) -0.007(3) -0.010(3) 0.012(3)
C11 0.040(3) 0.045(3) 0.040(3) 0.005(2) 0.003(2) -0.002(2)
C12 0.046(3) 0.039(3) 0.041(3) -0.003(2) 0.003(2) -0.004(2)
C13 0.045(3) 0.039(3) 0.049(3) -0.001(2) 0.002(2) -0.003(2)
C14 0.042(3) 0.051(3) 0.040(3) 0.006(3) 0.002(2) -0.007(3)
C15 0.051(4) 0.065(4) 0.062(4) -0.001(3) -0.008(3) 0.006(3)
C16 0.076(5) 0.070(5) 0.045(4) -0.005(3) -0.005(3) -0.017(4)
C17 0.047(4) 0.102(6) 0.055(4) -0.014(4) -0.001(3) -0.016(4)

loop_
_atom_type_symbol
_atom_type_description
_atom_type_scat_dispersion_real
_atom_type_scat_dispersion_imag
_atom_type_scat_source
C C 0.0181 0.0091 'International Tables Vol C Tables 4.2.6.8 and 6.1.1.4'
H H 0.0000 0.0000 'International Tables Vol C Tables 4.2.6.8 and 6.1.1.4'
Br Br -0.6763 1.2805 'International Tables Vol C Tables 4.2.6.8 and 6.1.1.4'
N N 0.0311 0.0180 'International Tables Vol C Tables 4.2.6.8 and 6.1.1.4'
O O 0.0492 0.0322 'International Tables Vol C Tables 4.2.6.8 and 6.1.1.4'

loop_
_geom_angle_atom_site_label_1
_geom_angle_atom_site_label_2
_geom_angle_atom_site_label_3
_geom_angle
_geom_angle_site_symmetry_1
_geom_angle_site_symmetry_3
C1 O1 H1 109.5 . .
N2 O2 C16 108.1(5) . .
C7 N1 C8 123.6(5) . .
C14 N2 O2 112.4(5) . .
O1 C1 C2 119.9(5) . .
O1 C1 C6 122.7(5) . .
C2 C1 C6 117.4(5) . .
C3 C2 C1 122.6(6) . .
C3 C2 Br1 119.7(4) . .
C1 C2 Br1 117.7(4) . .
C2 C3 C4 118.5(5) . .
C2 C3 H3 120.7 . .
C4 C3 H3 120.7 . .
C3 C4 C5 121.4(5) . .
C3 C4 Br2 117.8(4) . .
C5 C4 Br2 120.7(5) . .
C4 C5 C6 119.8(6) . .
C4 C5 H5 120.1 . .
C6 C5 H5 120.1 . .
C5 C6 C1 120.1(5) . .
C5 C6 C7 120.0(5) . .
C1 C6 C7 119.8(5) . .
N1 C7 C6 120.9(5) . .
N1 C7 H7 119.5 . .
C6 C7 H7 119.5 . .
C9 C8 C13 118.3(5) . .
C9 C8 N1 125.6(5) . .
C13 C8 N1 116.1(5) . .
C8 C9 C10 120.8(6) . .
C8 C9 H9 119.6 . .
C10 C9 H9 119.6 . .
C11 C10 C9 121.3(6) . .
C11 C10 H10 119.4 . .
C9 C10 H10 119.4 . .
C10 C11 C12 117.5(5) . .
C10 C11 C14 121.2(5) . .
C12 C11 C14 121.3(5) . .
C13 C12 C11 121.3(5) . .
C13 C12 H12 119.3 . .
C11 C12 H12 119.3 . .
C12 C13 C8 120.7(6) . .
C12 C13 H13 119.6 . .
C8 C13 H13 119.6 . .
N2 C14 C15 123.3(5) . .
N2 C14 C11 114.3(6) . .
C15 C14 C11 122.4(5) . .
C14 C15 H15A 109.5 . .
C14 C15 H15B 109.5 . .
H15A C15 H15B 109.5 . .
C14 C15 H15C 109.5 . .
H15A C15 H15C 109.5 . .
H15B C15 H15C 109.5 . .
O2 C16 C17 108.5(7) . .
O2 C16 H16A 110.0 . .
C17 C16 H16A 110.0 . .
O2 C16 H16B 110.0 . .
C17 C16 H16B 110.0 . .
H16A C16 H16B 108.4 . .
C16 C17 H17A 109.5 . .
C16 C17 H17B 109.5 . .
H17A C17 H17B 109.5 . .
C16 C17 H17C 109.5 . .
H17A C17 H17C 109.5 . .
H17B C17 H17C 109.5 . .

loop_
_geom_bond_atom_site_label_1
_geom_bond_atom_site_label_2
_geom_bond_distance
_geom_bond_site_symmetry_2
Br1 C2 1.904(6) .
Br2 C4 1.907(6) .
O1 C1 1.330(7) .
O1 H1 0.8200 .
O2 N2 1.397(6) .
O2 C16 1.419(8) .
N1 C7 1.279(7) .
N1 C8 1.411(7) .
N2 C14 1.299(8) .
C1 C2 1.391(7) .
C1 C6 1.414(8) .
C2 C3 1.372(8) .
C3 C4 1.383(9) .
C3 H3 0.9300 .
C4 C5 1.370(8) .
C5 C6 1.392(8) .
C5 H5 0.9300 .
C6 C7 1.451(7) .
C7 H7 0.9300 .
C8 C9 1.382(8) .
C8 C13 1.396(8) .
C9 C10 1.390(8) .
C9 H9 0.9300 .
C10 C11 1.384(8) .
C10 H10 0.9300 .
C11 C12 1.402(8) .
C11 C14 1.479(7) .
C12 C13 1.374(7) .
C12 H12 0.9300 .
C13 H13 0.9300 .
C14 C15 1.490(9) .
C15 H15A 0.9600 .
C15 H15B 0.9600 .
C15 H15C 0.9600 .
C16 C17 1.504(8) .
C16 H16A 0.9700 .
C16 H16B 0.9700 .
C17 H17A 0.9600 .
C17 H17B 0.9600 .
C17 H17C 0.9600 .

loop_
_geom_torsion_atom_site_label_1
_geom_torsion_atom_site_label_2
_geom_torsion_atom_site_label_3
_geom_torsion_atom_site_label_4
_geom_torsion
_geom_torsion_site_symmetry_1
_geom_torsion_site_symmetry_2
_geom_torsion_site_symmetry_3
_geom_torsion_site_symmetry_4
C16 O2 N2 C14 178.5(6) . . . .
O1 C1 C2 C3 -179.4(6) . . . .
C6 C1 C2 C3 0.0(9) . . . .
O1 C1 C2 Br1 -0.7(8) . . . .
C6 C1 C2 Br1 178.7(4) . . . .
C1 C2 C3 C4 -2.0(9) . . . .
Br1 C2 C3 C4 179.3(4) . . . .
C2 C3 C4 C5 2.8(9) . . . .
C2 C3 C4 Br2 -179.3(4) . . . .
C3 C4 C5 C6 -1.5(10) . . . .
Br2 C4 C5 C6 -179.3(5) . . . .
C4 C5 C6 C1 -0.6(9) . . . .
C4 C5 C6 C7 176.6(6) . . . .
O1 C1 C6 C5 -179.3(6) . . . .
C2 C1 C6 C5 1.3(9) . . . .
O1 C1 C6 C7 3.5(10) . . . .
C2 C1 C6 C7 -175.9(6) . . . .
C8 N1 C7 C6 178.0(6) . . . .
C5 C6 C7 N1 -176.2(6) . . . .
C1 C6 C7 N1 1.0(10) . . . .
C7 N1 C8 C9 7.6(11) . . . .
C7 N1 C8 C13 -172.4(6) . . . .
C13 C8 C9 C10 -0.9(11) . . . .
N1 C8 C9 C10 179.1(6) . . . .
C8 C9 C10 C11 -0.2(12) . . . .
C9 C10 C11 C12 1.9(10) . . . .
C9 C10 C11 C14 -178.4(6) . . . .
C10 C11 C12 C13 -2.5(9) . . . .
C14 C11 C12 C13 177.7(5) . . . .
C11 C12 C13 C8 1.5(9) . . . .
C9 C8 C13 C12 0.3(10) . . . .
N1 C8 C13 C12 -179.7(6) . . . .
O2 N2 C14 C15 0.0(9) . . . .
O2 N2 C14 C11 -178.4(5) . . . .
C10 C11 C14 N2 174.7(6) . . . .
C12 C11 C14 N2 -5.5(9) . . . .
C10 C11 C14 C15 -3.7(10) . . . .
C12 C11 C14 C15 176.1(6) . . . .
N2 O2 C16 C17 -170.3(6) . . . .
